data_7049855
loop_
_publ_author_name
'Zhang, Jiaxu'
'Liu, Xiaozhuang'
'Ding, Yayun'
'Xue, Chaozhuang'
'Wu, Tao'

_publ_section_title
;
 Three new metal chalcogenide open frameworks built through co-assembly
 and/or hybrid assembly between supertetrahedral T5-InOS and T3-InS
 nanoclusters
;
_journal_name_full 'Dalton Transactions'
_journal_paper_doi 10.1039/C9DT01410A
_journal_year 2019
_chemical_formula_moiety 'In140 O32 S200'
_chemical_formula_sum 'In140 O32 S200'
_chemical_formula_weight 22998.80
_space_group_crystal_system tetragonal
_space_group_IT_number 142
_space_group_name_Hall '-I 4bd 2c'
_space_group_name_H-M_alt 'I 41/a c d'
_symmetry_space_group_name_Hall '-I 4bd 2c'
_symmetry_space_group_name_H-M 'I 41/a c d :2'
_audit_creation_date 2019-03-25
_audit_creation_method
;
Olex2 1.2
(compiled 2018.05.29 svn.r3508 for OlexSys, GUI svn.r5506)
;
_cell_angle_alpha 90
_cell_angle_beta 90
_cell_angle_gamma 90
_cell_formula_units_Z 2
_cell_length_a 29.475(3)
_cell_length_b 29.475(3)
_cell_length_c 54.450(6)
_cell_measurement_reflns_used 5860
_cell_measurement_temperature 296(2)
_cell_measurement_theta_max 19.71
_cell_measurement_theta_min 2.43
_cell_volume 47305(9)
_computing_cell_refinement 'SAINT v8.37A (Bruker, 2015)'
_computing_data_reduction 'SAINT v8.37A (Bruker, 2015)'
_computing_molecular_graphics 'Olex2 (Dolomanov et al., 2009)'
_computing_publication_material 'Olex2 (Dolomanov et al., 2009)'
_computing_structure_refinement 'ShelXL (Sheldrick, 2015)'
_computing_structure_solution 'SHELXT 2014/5 (Sheldrick, 2014)'
_diffrn_ambient_temperature 296.15
_diffrn_measured_fraction_theta_full 0.873
_diffrn_measured_fraction_theta_max 0.873
_diffrn_measurement_device_type 'Bruker APEX-II CCD'
_diffrn_measurement_method '\f and \w scans'
_diffrn_radiation_type MoK\a
_diffrn_radiation_wavelength 0.71073
_diffrn_reflns_av_R_equivalents 0.2111
_diffrn_reflns_av_unetI/netI 0.2260
_diffrn_reflns_Laue_measured_fraction_full 0.873
_diffrn_reflns_Laue_measured_fraction_max 0.873
_diffrn_reflns_limit_h_max 22
_diffrn_reflns_limit_h_min -33
_diffrn_reflns_limit_k_max 24
_diffrn_reflns_limit_k_min -23
_diffrn_reflns_limit_l_max 55
_diffrn_reflns_limit_l_min -55
_diffrn_reflns_number 93308
_diffrn_reflns_point_group_measured_fraction_full 0.873
_diffrn_reflns_point_group_measured_fraction_max 0.873
_diffrn_reflns_theta_full 24.648
_diffrn_reflns_theta_max 24.648
_diffrn_reflns_theta_min 2.310
_diffrn_standards_number 0
_exptl_absorpt_coefficient_mu 3.787
_exptl_absorpt_correction_type none
_exptl_crystal_colour yellow
_exptl_crystal_density_diffrn 1.615
_exptl_crystal_description octahedron
_exptl_crystal_F_000 20632
_exptl_crystal_size_max 0.3
_exptl_crystal_size_mid 0.2
_exptl_crystal_size_min 0.2
_refine_diff_density_max 1.554
_refine_diff_density_min -1.624
_refine_diff_density_rms 0.223
_refine_ls_extinction_method none
_refine_ls_goodness_of_fit_ref 0.973
_refine_ls_hydrogen_treatment undef
_refine_ls_matrix_type full
_refine_ls_number_parameters 211
_refine_ls_number_reflns 8752
_refine_ls_number_restraints 6
_refine_ls_restrained_S_all 0.973
_refine_ls_R_factor_all 0.1754
_refine_ls_R_factor_gt 0.0799
_refine_ls_shift/su_max 0.001
_refine_ls_shift/su_mean 0.000
_refine_ls_structure_factor_coef Fsqd
_refine_ls_weighting_details 'w=1/[\s^2^(Fo^2^)+(0.1244P)^2^] where P=(Fo^2^+2Fc^2^)/3'
_refine_ls_weighting_scheme calc
_refine_ls_wR_factor_gt 0.2112
_refine_ls_wR_factor_ref 0.2654
_reflns_Friedel_coverage 0.000
_reflns_number_gt 3201
_reflns_number_total 8752
_reflns_threshold_expression 'I > 2\s(I)'
_cod_data_source_file c9dt01410a3.cif
_cod_data_source_block IOS-5
_cod_original_cell_volume 47306(11)
_cod_database_code 7049855
_shelx_shelxl_version_number 2018/3
_shelx_space_group_comment
;
The symmetry employed for this shelxl refinement is uniquely defined
by the following loop, which should always be used as a source of
symmetry information in preference to the above space-group names.
They are only intended as comments.
;
_olex2_refinement_description
;
1. Uiso/Uaniso restraints and constraints
Uanis(O00O) \\sim Ueq: with sigma of 0.01 and sigma for terminal atoms of 0.02
;
_olex2_submission_special_instructions 'No special instructions were received'

loop_
_space_group_symop_operation_xyz
'x, y, z'
'-x+1/2, -y, z+1/2'
'-y+1/4, x+3/4, z+1/4'
'y+1/4, -x+1/4, z+3/4'
'-x+1/2, y, -z'
'x, -y, -z+1/2'
'y+1/4, x+3/4, -z+3/4'
'-y+1/4, -x+1/4, -z+1/4'
'x+1/2, y+1/2, z+1/2'
'-x+1, -y+1/2, z+1'
'-y+3/4, x+5/4, z+3/4'
'y+3/4, -x+3/4, z+5/4'
'-x+1, y+1/2, -z+1/2'
'x+1/2, -y+1/2, -z+1'
'y+3/4, x+5/4, -z+5/4'
'-y+3/4, -x+3/4, -z+3/4'
'-x, -y, -z'
'x-1/2, y, -z-1/2'
'y-1/4, -x-3/4, -z-1/4'
'-y-1/4, x-1/4, -z-3/4'
'x-1/2, -y, z'
'-x, y, z-1/2'
'-y-1/4, -x-3/4, z-3/4'
'y-1/4, x-1/4, z-1/4'
'-x+1/2, -y+1/2, -z+1/2'
'x, y+1/2, -z'
'y+1/4, -x-1/4, -z+1/4'
'-y+1/4, x+1/4, -z-1/4'
'x, -y+1/2, z+1/2'
'-x+1/2, y+1/2, z'
'-y+1/4, -x-1/4, z-1/4'
'y+1/4, x+1/4, z+1/4'

loop_
_atom_site_label
_atom_site_type_symbol
_atom_site_fract_x
_atom_site_fract_y
_atom_site_fract_z
_atom_site_U_iso_or_equiv
_atom_site_adp_type
_atom_site_occupancy
_atom_site_site_symmetry_order
_atom_site_calc_flag
_atom_site_refinement_flags_posn
_atom_site_refinement_flags_adp
_atom_site_refinement_flags_occupancy
In01 In 0.500000 0.750000 0.375000 0.0404(8) Uani 1 4 d S T P
In02 In 0.57789(5) 0.84430(5) 0.37563(3) 0.0486(5) Uani 1 1 d . . .
In03 In 0.49291(6) 0.83630(6) 0.42175(3) 0.0477(5) Uani 1 1 d . . .
In04 In 0.49056(5) 0.83602(6) 0.32796(3) 0.0488(5) Uani 1 1 d . . .
In05 In 0.57464(6) 0.94559(6) 0.32464(3) 0.0579(6) Uani 1 1 d . . .
In06 In 0.58433(6) 0.85015(6) 0.27284(3) 0.0634(6) Uani 1 1 d . . .
In07 In 0.48134(6) 0.94452(6) 0.37433(3) 0.0639(6) Uani 1 1 d . . .
In08 In 0.67896(6) 0.85901(6) 0.32536(3) 0.0617(6) Uani 1 1 d . . .
In09 In 0.500000 0.750000 0.26879(4) 0.0631(8) Uani 1 2 d S T P
In0A In 0.66765(6) 0.95149(6) 0.27422(3) 0.0689(7) Uani 1 1 d . . .
S00B S 0.43891(19) 0.88953(19) 0.34845(10) 0.0472(17) Uani 1 1 d . . .
S00C S 0.53377(18) 0.89897(19) 0.40053(10) 0.0444(16) Uani 1 1 d . . .
S00D S 0.63521(19) 0.80531(19) 0.29947(10) 0.0449(17) Uani 1 1 d . . .
S00E S 0.4471(2) 0.7930(2) 0.29591(9) 0.0494(17) Uani 1 1 d . . .
S00F S 0.62516(19) 0.9014(2) 0.35227(10) 0.0499(17) Uani 1 1 d . . .
S00G S 0.52973(19) 0.8922(2) 0.29927(10) 0.0482(17) Uani 1 1 d . . .
S00H S 0.7161(3) 1.000000 0.250000 0.065(3) Uani 1 2 d S T P
S00I S 0.6274(2) 0.8995(2) 0.24684(12) 0.079(2) Uani 1 1 d . . .
S00J S 0.5249(2) 0.9935(2) 0.34817(10) 0.0563(19) Uani 1 1 d . . .
S00K S 0.7228(2) 0.9103(2) 0.30033(12) 0.075(2) Uani 1 1 d . . .
S00L S 0.4303(2) 0.9849(2) 0.39979(12) 0.072(2) Uani 1 1 d . . .
S00M S 0.5439(2) 0.8015(2) 0.24465(9) 0.067(2) Uani 1 1 d . . .
S00N S 0.6167(2) 0.9967(2) 0.29939(11) 0.070(2) Uani 1 1 d . . .
O00O O 0.5463(4) 0.8079(4) 0.3461(2) 0.032(3) Uani 1 1 d . U .
O00P O 0.5375(4) 0.7934(4) 0.3972(2) 0.048(4) Uani 1 1 d . . .

loop_
_atom_site_aniso_label
_atom_site_aniso_U_11
_atom_site_aniso_U_22
_atom_site_aniso_U_33
_atom_site_aniso_U_23
_atom_site_aniso_U_13
_atom_site_aniso_U_12
In01 0.0452(13) 0.0452(13) 0.0309(17) 0.000 0.000 0.000
In02 0.0473(11) 0.0600(12) 0.0385(10) 0.0039(9) 0.0024(9) 0.0039(9)
In03 0.0545(12) 0.0498(12) 0.0388(12) 0.0031(9) -0.0001(9) -0.0100(9)
In04 0.0484(12) 0.0623(13) 0.0357(11) -0.0037(9) 0.0036(9) -0.0012(10)
In05 0.0611(13) 0.0624(13) 0.0503(12) 0.0129(10) 0.0060(10) -0.0092(10)
In06 0.0621(13) 0.0824(15) 0.0458(12) 0.0156(10) 0.0057(9) 0.0035(11)
In07 0.0671(13) 0.0660(14) 0.0586(12) 0.0039(11) 0.0193(11) -0.0032(10)
In08 0.0671(14) 0.0654(14) 0.0525(12) 0.0169(10) 0.0056(10) 0.0013(11)
In09 0.062(2) 0.084(2) 0.0437(14) 0.000 0.000 -0.0025(16)
In0A 0.0651(14) 0.0785(15) 0.0631(14) 0.0304(11) 0.0068(11) -0.0022(12)
S00B 0.042(4) 0.051(4) 0.049(4) 0.000(3) 0.003(3) -0.003(3)
S00C 0.036(4) 0.046(4) 0.051(4) 0.002(3) 0.005(3) 0.003(3)
S00D 0.047(4) 0.045(4) 0.043(4) 0.013(3) -0.001(3) 0.005(3)
S00E 0.054(4) 0.065(5) 0.029(3) -0.010(3) -0.004(3) 0.005(4)
S00F 0.047(4) 0.061(4) 0.041(4) 0.016(3) 0.006(3) -0.005(3)
S00G 0.050(4) 0.062(5) 0.032(4) 0.012(3) 0.004(3) -0.006(3)
S00H 0.052(6) 0.076(7) 0.067(6) 0.053(6) 0.000 0.000
S00I 0.100(6) 0.083(5) 0.052(4) 0.032(4) 0.005(4) -0.012(5)
S00J 0.055(4) 0.048(4) 0.066(4) 0.003(4) 0.021(3) -0.001(3)
S00K 0.067(5) 0.080(6) 0.079(5) 0.030(4) -0.001(4) 0.013(4)
S00L 0.093(6) 0.052(5) 0.069(5) 0.012(4) 0.034(4) -0.002(4)
S00M 0.081(5) 0.099(6) 0.022(3) 0.009(4) -0.006(3) -0.008(4)
S00N 0.076(5) 0.068(5) 0.068(5) 0.027(4) 0.025(4) -0.009(4)
O00O 0.034(7) 0.025(6) 0.037(6) -0.010(5) -0.013(6) 0.024(6)
O00P 0.060(11) 0.044(10) 0.040(9) 0.007(7) 0.021(8) -0.018(8)

loop_
_atom_type_symbol
_atom_type_description
_atom_type_scat_dispersion_real
_atom_type_scat_dispersion_imag
_atom_type_scat_source
In In -0.7276 1.3100 'International Tables Vol C Tables 4.2.6.8 and 6.1.1.4'
O O 0.0106 0.0060 'International Tables Vol C Tables 4.2.6.8 and 6.1.1.4'
S S 0.1246 0.1234 'International Tables Vol C Tables 4.2.6.8 and 6.1.1.4'

loop_
_geom_angle_atom_site_label_1
_geom_angle_atom_site_label_2
_geom_angle_atom_site_label_3
_geom_angle
_geom_angle_site_symmetry_1
_geom_angle_site_symmetry_3
O00P In01 O00P 109.7(3) 28_656 10_564
O00P In01 O00P 109.7(3) 19_576 .
O00P In01 O00P 109.7(3) 28_656 .
O00P In01 O00P 109.0(6) 28_656 19_576
O00P In01 O00P 109.7(3) 10_564 19_576
O00P In01 O00P 109.0(6) 10_564 .
S00B In02 S00F 98.30(19) 19_576 .
S00C In02 S00B 109.13(19) . 19_576
S00C In02 S00F 97.55(19) . .
O00O In02 S00B 122.9(3) . 19_576
O00O In02 S00C 120.5(3) . .
O00O In02 S00F 101.2(4) . .
O00O In02 O00P 80.1(5) . .
O00P In02 S00B 80.2(4) . 19_576
O00P In02 S00C 82.6(4) . .
O00P In02 S00F 178.4(4) . .
S00C In03 S00D 97.75(19) . 28_656
S00C In03 S00E 109.47(19) . 19_576
S00E In03 S00D 96.83(19) 19_576 28_656
O00O In03 S00C 122.4(3) 28_656 .
O00O In03 S00D 101.5(4) 28_656 28_656
O00O In03 S00E 121.1(3) 28_656 19_576
O00O In03 O00P 80.2(5) 28_656 .
O00P In03 S00C 81.9(3) . .
O00P In03 S00D 178.1(4) . 28_656
O00P In03 S00E 81.6(4) . 19_576
S00B In04 S00E 108.88(19) . .
S00B In04 S00G 98.16(19) . .
S00E In04 S00G 97.62(19) . .
O00O In04 S00B 121.8(3) . .
O00O In04 S00E 122.0(3) . .
O00O In04 S00G 101.0(4) . .
O00O In04 O00P 79.0(5) . 28_656
O00P In04 S00B 81.8(3) 28_656 .
O00P In04 S00E 82.4(3) 28_656 .
O00P In04 S00G 179.9(4) 28_656 .
S00G In05 S00F 108.9(2) . .
S00J In05 S00F 110.5(2) . .
S00J In05 S00G 110.1(2) . .
S00N In05 S00F 111.6(2) . .
S00N In05 S00G 111.0(2) . .
S00N In05 S00J 104.7(2) . .
S00D In06 S00G 108.62(19) . .
S00I In06 S00D 110.5(2) . .
S00I In06 S00G 112.5(2) . .
S00I In06 S00M 104.3(2) . .
S00M In06 S00D 110.8(2) . .
S00M In06 S00G 110.1(2) . .
S00B In07 S00C 106.6(2) . .
S00J In07 S00B 109.0(2) . .
S00J In07 S00C 109.4(2) . .
S00L In07 S00B 109.9(2) . .
S00L In07 S00C 109.2(2) . .
S00L In07 S00J 112.7(2) . .
S00D In08 S00F 108.8(2) . .
S00K In08 S00D 111.0(2) . .
S00K In08 S00F 111.0(2) . .
S00K In08 S00L 104.5(2) . 19_576
S00L In08 S00D 111.4(2) 19_576 .
S00L In08 S00F 110.1(2) 19_576 .
S00E In09 S00E 107.4(3) . 10_564
S00M In09 S00E 110.0(2) . .
S00M In09 S00E 108.1(2) 10_564 .
S00M In09 S00E 110.0(2) 10_564 10_564
S00M In09 S00E 108.1(2) . 10_564
S00M In09 S00M 113.2(3) 10_564 .
S00H In0A S00I 108.97(17) . .
S00H In0A S00K 102.4(2) . .
S00H In0A S00N 110.38(18) . .
S00I In0A S00K 111.2(2) . .
S00N In0A S00I 112.8(3) . .
S00N In0A S00K 110.5(2) . .
In04 S00B In02 91.9(2) . 28_656
In04 S00B In07 111.3(2) . .
In07 S00B In02 110.6(2) . 28_656
In02 S00C In03 91.5(2) . .
In02 S00C In07 111.3(2) . .
In03 S00C In07 111.4(2) . .
In06 S00D In03 108.3(2) . 19_576
In06 S00D In08 107.9(2) . .
In08 S00D In03 107.4(2) . 19_576
In03 S00E In04 90.56(18) 28_656 .
In09 S00E In03 111.3(2) . 28_656
In09 S00E In04 110.5(2) . .
In05 S00F In02 108.9(2) . .
In05 S00F In08 106.7(2) . .
In08 S00F In02 108.2(2) . .
In05 S00G In04 108.2(2) . .
In05 S00G In06 107.0(2) . .
In06 S00G In04 108.9(2) . .
In0A S00H In0A 107.5(3) . 6_575
In06 S00I In0A 106.1(2) . .
In07 S00J In05 106.8(2) . .
In08 S00K In0A 106.2(3) . .
In07 S00L In08 106.8(2) . 28_656
In09 S00M In06 107.2(2) . .
In05 S00N In0A 107.4(3) . .
In03 O00O In02 116.8(5) 19_576 .
In04 O00O In02 119.9(5) . .
In04 O00O In03 119.7(5) . 19_576
In01 O00P In02 113.0(5) . .
In01 O00P In03 112.3(6) . .
In01 O00P In04 114.9(6) . 19_576
In02 O00P In03 104.1(5) . .
In04 O00P In02 106.2(5) 19_576 .
In04 O00P In03 105.4(5) 19_576 .

loop_
_geom_bond_atom_site_label_1
_geom_bond_atom_site_label_2
_geom_bond_distance
_geom_bond_site_symmetry_2
In01 O00P 2.076(13) 28_656
In01 O00P 2.076(13) 19_576
In01 O00P 2.076(13) 10_564
In01 O00P 2.076(13) .
In02 S00B 2.500(6) 19_576
In02 S00C 2.475(6) .
In02 S00F 2.529(6) .
In02 O00O 2.145(11) .
In02 O00P 2.246(11) .
In03 S00C 2.490(6) .
In03 S00D 2.560(6) 28_656
In03 S00E 2.500(6) 19_576
In03 O00O 2.140(11) 28_656
In03 O00P 2.262(13) .
In04 S00B 2.460(6) .
In04 S00E 2.508(6) .
In04 S00G 2.552(6) .
In04 O00O 2.088(11) .
In04 O00P 2.211(13) 28_656
In05 S00F 2.485(6) .
In05 S00G 2.478(6) .
In05 S00J 2.406(6) .
In05 S00N 2.388(6) .
In06 S00D 2.470(6) .
In06 S00G 2.489(6) .
In06 S00I 2.395(6) .
In06 S00M 2.415(6) .
In07 S00B 2.485(6) .
In07 S00C 2.495(6) .
In07 S00J 2.399(6) .
In07 S00L 2.367(6) .
In08 S00D 2.481(6) .
In08 S00F 2.495(6) .
In08 S00K 2.412(7) .
In08 S00L 2.427(6) 19_576
In09 S00E 2.494(6) .
In09 S00E 2.494(6) 10_564
In09 S00M 2.389(6) 10_564
In09 S00M 2.389(6) .
In0A S00H 2.412(5) .
In0A S00I 2.445(7) .
In0A S00K 2.478(6) .
In0A S00N 2.432(7) .

loop_
_smtbx_masks_void_nr
_smtbx_masks_void_average_x
_smtbx_masks_void_average_y
_smtbx_masks_void_average_z
_smtbx_masks_void_volume
_smtbx_masks_void_count_electrons
1 -0.689 -0.202 -0.952 30779.0 6646.8
